data_4506344
loop_
_publ_author_name
'Chang, Xin-Hong'
'Ma, Lu-Fang'
'Hui, Guo'
'Wang, Li-Ya'

_publ_section_title
;
 Four Low-Dimensional Cobalt(II) Coordination Polymers Based on a New
 Isophthalic Acid Derivative: Syntheses, Crystal Structures, and
 Properties
;
_journal_issue 7
_journal_name_full 'Crystal Growth &amp; Design'
_journal_page_first 3638
_journal_paper_doi 10.1021/cg300461v
_journal_volume 12
_journal_year 2012
_chemical_formula_sum 'C21 H19 Co N O6'
_chemical_formula_weight 440.30
_chemical_name_systematic
;

 ?

;
_space_group_IT_number 2
_symmetry_cell_setting triclinic
_symmetry_space_group_name_Hall '-P 1'
_symmetry_space_group_name_H-M 'P -1'
_atom_sites_solution_hydrogens geom
_atom_sites_solution_primary direct
_atom_sites_solution_secondary difmap
_audit_creation_method SHELXL-97
_cell_angle_alpha 75.7640(10)
_cell_angle_beta 89.7660(10)
_cell_angle_gamma 70.3200(10)
_cell_formula_units_Z 2
_cell_length_a 8.3347(9)
_cell_length_b 10.1455(11)
_cell_length_c 12.5359(13)
_cell_measurement_reflns_used 4508
_cell_measurement_temperature 296(2)
_cell_measurement_theta_max 28.13
_cell_measurement_theta_min 2.61
_cell_volume 963.86(18)
_computing_cell_refinement 'Bruker SMART'
_computing_data_collection 'Bruker SMART'
_computing_data_reduction 'Bruker SAINT'
_computing_molecular_graphics 'Bruker SHELXTL'
_computing_publication_material 'Bruker SHELXTL'
_computing_structure_refinement 'SHELXL-97 (Sheldrick, 1997)'
_computing_structure_solution 'SHELXS-97 (Sheldrick, 1990)'
_diffrn_ambient_temperature 296(2)
_diffrn_measured_fraction_theta_full 0.993
_diffrn_measured_fraction_theta_max 0.993
_diffrn_measurement_device_type 'CCD area detector'
_diffrn_measurement_method 'phi and omega scans'
_diffrn_radiation_monochromator graphite
_diffrn_radiation_source 'fine-focus sealed tube'
_diffrn_radiation_type MoK\a
_diffrn_radiation_wavelength 0.71073
_diffrn_reflns_av_R_equivalents 0.0135
_diffrn_reflns_av_sigmaI/netI 0.0201
_diffrn_reflns_limit_h_max 9
_diffrn_reflns_limit_h_min -10
_diffrn_reflns_limit_k_max 12
_diffrn_reflns_limit_k_min -12
_diffrn_reflns_limit_l_max 15
_diffrn_reflns_limit_l_min -15
_diffrn_reflns_number 7384
_diffrn_reflns_theta_full 25.50
_diffrn_reflns_theta_max 25.50
_diffrn_reflns_theta_min 2.61
_exptl_absorpt_coefficient_mu 0.929
_exptl_absorpt_correction_T_max 0.8288
_exptl_absorpt_correction_T_min 0.7429
_exptl_absorpt_correction_type multi-scan
_exptl_absorpt_process_details sadabs
_exptl_crystal_colour red
_exptl_crystal_density_diffrn 1.517
_exptl_crystal_density_method 'not measured'
_exptl_crystal_description block
_exptl_crystal_F_000 454
_exptl_crystal_size_max 0.34
_exptl_crystal_size_mid 0.22
_exptl_crystal_size_min 0.21
_refine_diff_density_max 0.395
_refine_diff_density_min -0.548
_refine_diff_density_rms 0.048
_refine_ls_extinction_method none
_refine_ls_goodness_of_fit_ref 1.047
_refine_ls_hydrogen_treatment constr
_refine_ls_matrix_type full
_refine_ls_number_parameters 262
_refine_ls_number_reflns 3547
_refine_ls_number_restraints 19
_refine_ls_restrained_S_all 1.073
_refine_ls_R_factor_all 0.0325
_refine_ls_R_factor_gt 0.0296
_refine_ls_shift/su_max 0.014
_refine_ls_shift/su_mean 0.000
_refine_ls_structure_factor_coef Fsqd
_refine_ls_weighting_details 'calc w=1/[\s^2^(Fo^2^)+(0.0321P)^2^+0.6843P] where P=(Fo^2^+2Fc^2^)/3'
_refine_ls_weighting_scheme calc
_refine_ls_wR_factor_gt 0.0722
_refine_ls_wR_factor_ref 0.0741
_reflns_number_gt 3268
_reflns_number_total 3547
_reflns_threshold_expression >2sigma(I)
_cod_data_source_file cg300461v_si_004.cif
_cod_data_source_block a
_cod_depositor_comments
;
The following automatic conversions were performed:

'_symmetry_cell_setting' value 'Triclinic' changed to 'triclinic'
according to /home/saulius/struct/CIF-dictionaries/cif_core.dic
dictionary named 'cif_core.dic' version 2.4.1 from 2010-06-29.

Automatic conversion script
Id: cif_fix_values 1891 2012-01-12 08:04:46Z andrius 
;
_cod_original_sg_symbol_H-M P-1
_cod_database_code 4506344

loop_
_symmetry_equiv_pos_as_xyz
'x, y, z'
'-x, -y, -z'

loop_
_atom_site_label
_atom_site_type_symbol
_atom_site_fract_x
_atom_site_fract_y
_atom_site_fract_z
_atom_site_U_iso_or_equiv
_atom_site_adp_type
_atom_site_occupancy
_atom_site_symmetry_multiplicity
_atom_site_calc_flag
_atom_site_refinement_flags
_atom_site_disorder_assembly
_atom_site_disorder_group
C9 C -0.0702(6) -0.1788(7) 0.3707(4) 0.0359(5) Uani 0.552(6) 1 d PGU A 1
C10 C -0.0704(7) -0.3152(6) 0.4268(5) 0.0482(16) Uani 0.552(6) 1 d PG A 1
H10 H -0.0099 -0.3959 0.4023 0.058 Uiso 0.552(6) 1 calc PR A 1
C11 C -0.1612(8) -0.3308(5) 0.5196(5) 0.0586(18) Uani 0.552(6) 1 d PGD A 1
H11 H -0.1613 -0.4221 0.5571 0.070 Uiso 0.552(6) 1 calc PR A 1
C12 C -0.2517(6) -0.2101(6) 0.5562(4) 0.0588(11) Uani 0.552(6) 1 d PGD A 1
C13 C -0.2514(7) -0.0737(5) 0.5001(5) 0.0653(18) Uani 0.552(6) 1 d PGD A 1
H13 H -0.3119 0.0071 0.5247 0.078 Uiso 0.552(6) 1 calc PR A 1
C14 C -0.1607(8) -0.0581(6) 0.4074(4) 0.0568(18) Uani 0.552(6) 1 d PG A 1
H14 H -0.1605 0.0332 0.3699 0.068 Uiso 0.552(6) 1 calc PR A 1
C15 C -0.3420(8) -0.2369(7) 0.6626(5) 0.0633(12) Uani 0.552(6) 1 d PDU A 1
H15A H -0.4636 -0.1922 0.6457 0.095 Uiso 0.552(6) 1 calc PR A 1
H15B H -0.3054 -0.1959 0.7151 0.095 Uiso 0.552(6) 1 calc PR A 1
H15C H -0.3135 -0.3393 0.6934 0.095 Uiso 0.552(6) 1 calc PR A 1
C9' C -0.0679(7) -0.1743(10) 0.3705(5) 0.0359(5) Uani 0.448(6) 1 d PG A 2
C10' C -0.1392(9) -0.2818(9) 0.4049(6) 0.0482(16) Uani 0.448(6) 1 d PG A 2
H10' H -0.1255 -0.3512 0.3658 0.058 Uiso 0.448(6) 1 calc PR A 2
C11' C -0.2311(9) -0.2855(8) 0.4977(6) 0.0586(18) Uani 0.448(6) 1 d PGD A 2
H11' H -0.2788 -0.3575 0.5207 0.070 Uiso 0.448(6) 1 calc PR A 2
C12' C -0.2516(8) -0.1817(8) 0.5561(5) 0.0588(11) Uani 0.448(6) 1 d PGD A 2
C13' C -0.1803(10) -0.0742(8) 0.5218(6) 0.0653(18) Uani 0.448(6) 1 d PGD A 2
H13' H -0.1941 -0.0048 0.5609 0.078 Uiso 0.448(6) 1 calc PR A 2
C14' C -0.0885(9) -0.0705(9) 0.4290(6) 0.0568(18) Uani 0.448(6) 1 d PG A 2
H14' H -0.0408 0.0015 0.4060 0.068 Uiso 0.448(6) 1 calc PR A 2
C15' C -0.3732(10) -0.1722(9) 0.6496(6) 0.0633(12) Uani 0.448(6) 1 d PD A 2
H15D H -0.4220 -0.0733 0.6532 0.095 Uiso 0.448(6) 1 calc PR A 2
H15E H -0.3103 -0.2310 0.7187 0.095 Uiso 0.448(6) 1 calc PR A 2
H15F H -0.4630 -0.2064 0.6348 0.095 Uiso 0.448(6) 1 calc PR A 2
Co1 Co 0.18799(3) 0.36860(3) 0.00090(2) 0.02351(10) Uani 1 1 d . . .
O1 O 0.11792(19) 0.21729(14) 0.11912(13) 0.0336(3) Uani 1 1 d . . .
O2 O 0.2547(2) 0.13016(16) -0.01125(12) 0.0358(4) Uani 1 1 d . . .
O3 O 0.30503(19) -0.38922(16) -0.00993(14) 0.0389(4) Uani 1 1 d . . .
O4 O 0.09198(17) -0.45459(14) 0.06381(11) 0.0257(3) Uani 1 1 d . . .
O5 O 0.4092(3) -0.00776(19) 0.83178(15) 0.0573(5) Uani 1 1 d . . .
H1W H 0.3589 0.0398 0.8748 0.086 Uiso 1 1 d R . .
H2W H 0.3377 0.0472 0.7630 0.086 Uiso 1 1 d R . .
O6 O 0.42911(18) 0.29818(16) 0.08020(13) 0.0359(4) Uani 1 1 d . . .
H3W H 0.4792 0.2104 0.1088 0.054 Uiso 1 1 d R . .
H4W H 0.4977 0.3393 0.0577 0.054 Uiso 1 1 d R . .
N1 N 0.2559(2) 0.42810(18) -0.16033(13) 0.0264(4) Uani 1 1 d . . .
C1 C 0.1782(3) 0.1138(2) 0.07470(17) 0.0266(4) Uani 1 1 d . . .
C2 C 0.1487(2) -0.0266(2) 0.12411(16) 0.0246(4) Uani 1 1 d . . .
C3 C 0.1900(2) -0.1359(2) 0.07004(16) 0.0237(4) Uani 1 1 d . . .
H3 H 0.2464 -0.1273 0.0059 0.028 Uiso 1 1 calc R . .
C4 C 0.1467(2) -0.2588(2) 0.11212(16) 0.0233(4) Uani 1 1 d . . .
C5 C 0.0646(3) -0.2717(2) 0.20866(17) 0.0280(4) Uani 1 1 d . A .
H5 H 0.0349 -0.3536 0.2356 0.034 Uiso 1 1 calc R . .
C6 C 0.0254(3) -0.1645(2) 0.26644(17) 0.0289(4) Uani 1 1 d . . .
C7 C 0.0687(3) -0.0414(2) 0.22125(17) 0.0295(4) Uani 1 1 d . A .
H7 H 0.0431 0.0322 0.2573 0.035 Uiso 1 1 calc R . .
C8 C 0.1866(2) -0.3741(2) 0.04997(16) 0.0250(4) Uani 1 1 d . . .
C16 C 0.3964(3) 0.3375(2) -0.19014(17) 0.0325(5) Uani 1 1 d . . .
H16 H 0.4535 0.2489 -0.1400 0.039 Uiso 1 1 calc R . .
C17 C 0.4608(3) 0.3683(3) -0.29087(18) 0.0387(5) Uani 1 1 d . . .
H17 H 0.5586 0.3014 -0.3076 0.046 Uiso 1 1 calc R . .
C18 C 0.3786(3) 0.5003(3) -0.36781(18) 0.0372(5) Uani 1 1 d . . .
C19 C 0.2333(3) 0.5948(3) -0.33596(19) 0.0419(6) Uani 1 1 d . . .
H19 H 0.1743 0.6845 -0.3841 0.050 Uiso 1 1 calc R . .
C20 C 0.1767(3) 0.5556(2) -0.23315(18) 0.0363(5) Uani 1 1 d . . .
H20 H 0.0797 0.6205 -0.2138 0.044 Uiso 1 1 calc R . .
C21 C 0.4357(3) 0.5407(3) -0.47872(19) 0.0448(6) Uani 1 1 d . . .
H21 H 0.3750 0.6328 -0.5229 0.054 Uiso 1 1 calc R . .

loop_
_atom_site_aniso_label
_atom_site_aniso_U_11
_atom_site_aniso_U_22
_atom_site_aniso_U_33
_atom_site_aniso_U_23
_atom_site_aniso_U_13
_atom_site_aniso_U_12
C9 0.0386(9) 0.0378(9) 0.0342(8) -0.0101(7) 0.0053(7) -0.0162(7)
C10 0.057(4) 0.058(3) 0.044(3) -0.019(3) 0.020(3) -0.034(3)
C11 0.064(5) 0.073(4) 0.049(3) -0.013(3) 0.021(3) -0.039(4)
C12 0.0588(18) 0.096(3) 0.0363(15) -0.0225(18) 0.0143(13) -0.042(2)
C13 0.081(5) 0.082(3) 0.062(3) -0.045(2) 0.039(4) -0.046(3)
C14 0.073(5) 0.058(2) 0.060(3) -0.033(2) 0.038(3) -0.036(3)
C15 0.0640(14) 0.0649(16) 0.0591(14) -0.0159(10) 0.0107(9) -0.0202(11)
C9' 0.0386(9) 0.0378(9) 0.0342(8) -0.0101(7) 0.0053(7) -0.0162(7)
C10' 0.057(4) 0.058(3) 0.044(3) -0.019(3) 0.020(3) -0.034(3)
C11' 0.064(5) 0.073(4) 0.049(3) -0.013(3) 0.021(3) -0.039(4)
C12' 0.0588(18) 0.096(3) 0.0363(15) -0.0225(18) 0.0143(13) -0.042(2)
C13' 0.081(5) 0.082(3) 0.062(3) -0.045(2) 0.039(4) -0.046(3)
C14' 0.073(5) 0.058(2) 0.060(3) -0.033(2) 0.038(3) -0.036(3)
C15' 0.0640(14) 0.0649(16) 0.0591(14) -0.0159(10) 0.0107(9) -0.0202(11)
Co1 0.02876(16) 0.01981(14) 0.02363(15) -0.00768(10) 0.01178(10) -0.00918(11)
O1 0.0383(8) 0.0195(7) 0.0473(9) -0.0123(6) 0.0122(7) -0.0130(6)
O2 0.0526(9) 0.0305(8) 0.0319(8) -0.0082(6) 0.0104(7) -0.0240(7)
O3 0.0399(9) 0.0360(8) 0.0551(10) -0.0252(8) 0.0244(8) -0.0221(7)
O4 0.0268(7) 0.0210(7) 0.0360(8) -0.0134(6) 0.0080(6) -0.0126(6)
O5 0.0712(13) 0.0390(10) 0.0474(11) -0.0131(8) 0.0029(9) 0.0003(9)
O6 0.0308(8) 0.0298(8) 0.0458(9) -0.0024(7) 0.0064(7) -0.0143(6)
N1 0.0293(9) 0.0276(9) 0.0257(9) -0.0093(7) 0.0113(7) -0.0125(7)
C1 0.0282(10) 0.0204(9) 0.0324(11) -0.0064(8) -0.0004(8) -0.0105(8)
C2 0.0260(10) 0.0193(9) 0.0290(10) -0.0052(8) 0.0006(8) -0.0093(8)
C3 0.0242(10) 0.0216(9) 0.0272(10) -0.0067(8) 0.0038(8) -0.0102(8)
C4 0.0243(10) 0.0197(9) 0.0283(10) -0.0082(8) 0.0024(8) -0.0092(8)
C5 0.0334(11) 0.0224(10) 0.0323(11) -0.0073(8) 0.0051(9) -0.0148(8)
C6 0.0340(11) 0.0280(10) 0.0280(10) -0.0084(8) 0.0051(8) -0.0142(9)
C7 0.0384(12) 0.0238(10) 0.0318(11) -0.0129(9) 0.0068(9) -0.0138(9)
C8 0.0260(10) 0.0200(9) 0.0307(10) -0.0080(8) 0.0038(8) -0.0092(8)
C16 0.0319(11) 0.0338(11) 0.0276(11) -0.0053(9) 0.0101(9) -0.0079(9)
C17 0.0329(12) 0.0435(13) 0.0315(12) -0.0076(10) 0.0149(9) -0.0045(10)
C18 0.0400(12) 0.0430(13) 0.0276(11) -0.0072(10) 0.0161(9) -0.0145(10)
C19 0.0496(14) 0.0328(12) 0.0318(12) -0.0005(10) 0.0154(10) -0.0052(10)
C20 0.0400(12) 0.0300(11) 0.0330(12) -0.0077(9) 0.0167(10) -0.0051(10)
C21 0.0490(14) 0.0473(14) 0.0292(12) -0.0010(10) 0.0176(10) -0.0119(11)

loop_
_atom_type_symbol
_atom_type_description
_atom_type_scat_dispersion_real
_atom_type_scat_dispersion_imag
_atom_type_scat_source
C C 0.0033 0.0016 'International Tables Vol C Tables 4.2.6.8 and 6.1.1.4'
H H 0.0000 0.0000 'International Tables Vol C Tables 4.2.6.8 and 6.1.1.4'
N N 0.0061 0.0033 'International Tables Vol C Tables 4.2.6.8 and 6.1.1.4'
O O 0.0106 0.0060 'International Tables Vol C Tables 4.2.6.8 and 6.1.1.4'
Co Co 0.3494 0.9721 'International Tables Vol C Tables 4.2.6.8 and 6.1.1.4'

loop_
_geom_angle_atom_site_label_1
_geom_angle_atom_site_label_2
_geom_angle_atom_site_label_3
_geom_angle
_geom_angle_site_symmetry_1
_geom_angle_site_symmetry_3
C10 C9 C14 120.0 . .
C10 C9 C6 118.7(4) . .
C14 C9 C6 121.3(4) . .
C11 C10 C9 120.0 . .
C11 C10 H10 120.0 . .
C9 C10 H10 120.0 . .
C10 C11 C12 120.0 . .
C10 C11 H11 120.0 . .
C12 C11 H11 120.0 . .
C13 C12 C11 120.0 . .
C13 C12 C15 122.9(3) . .
C11 C12 C15 117.0(3) . .
C14 C13 C12 120.0 . .
C14 C13 H13 120.0 . .
C12 C13 H13 120.0 . .
C13 C14 C9 120.0 . .
C13 C14 H14 120.0 . .
C9 C14 H14 120.0 . .
C10' C9' C14' 120.0 . .
C10' C9' C6 120.6(5) . .
C14' C9' C6 119.3(5) . .
C11' C10' C9' 120.0 . .
C11' C10' H10' 120.0 . .
C9' C10' H10' 120.0 . .
C10' C11' C12' 120.0 . .
C10' C11' H11' 120.0 . .
C12' C11' H11' 120.0 . .
C13' C12' C11' 120.0 . .
C13' C12' C15' 119.1(3) . .
C11' C12' C15' 120.4(3) . .
C14' C13' C12' 120.0 . .
C14' C13' H13' 120.0 . .
C12' C13' H13' 120.0 . .
C13' C14' C9' 120.0 . .
C13' C14' H14' 120.0 . .
C9' C14' H14' 120.0 . .
C12' C15' H15D 109.5 . .
C12' C15' H15E 109.5 . .
H15D C15' H15E 109.5 . .
C12' C15' H15F 109.5 . .
H15D C15' H15F 109.5 . .
H15E C15' H15F 109.5 . .
O4 Co1 O6 95.38(6) 1_565 .
O4 Co1 O1 99.50(5) 1_565 .
O6 Co1 O1 91.70(6) . .
O4 Co1 N1 111.16(6) 1_565 .
O6 Co1 N1 97.23(6) . .
O1 Co1 N1 146.96(6) . .
O4 Co1 O4 78.18(5) 1_565 2
O6 Co1 O4 171.73(5) . 2
O1 Co1 O4 84.35(5) . 2
N1 Co1 O4 89.99(6) . 2
O4 Co1 O2 158.29(5) 1_565 .
O6 Co1 O2 85.72(6) . .
O1 Co1 O2 58.79(5) . .
N1 Co1 O2 90.13(6) . .
O4 Co1 O2 98.34(5) 2 .
C1 O1 Co1 95.91(12) . .
C1 O2 Co1 84.91(11) . .
C8 O4 Co1 112.97(12) . 1_545
C8 O4 Co1 122.86(12) . 2
Co1 O4 Co1 101.82(5) 1_545 2
H1W O5 H2W 100.6 . .
Co1 O6 H3W 119.9 . .
Co1 O6 H4W 120.6 . .
H3W O6 H4W 111.2 . .
C20 N1 C16 117.28(17) . .
C20 N1 Co1 124.53(13) . .
C16 N1 Co1 117.96(14) . .
O2 C1 O1 120.35(18) . .
O2 C1 C2 121.04(17) . .
O1 C1 C2 118.54(18) . .
C3 C2 C7 120.03(17) . .
C3 C2 C1 120.87(18) . .
C7 C2 C1 118.96(17) . .
C2 C3 C4 119.73(18) . .
C2 C3 H3 120.1 . .
C4 C3 H3 120.1 . .
C5 C4 C3 119.78(17) . .
C5 C4 C8 121.17(17) . .
C3 C4 C8 119.04(17) . .
C4 C5 C6 121.61(18) . .
C4 C5 H5 119.2 . .
C6 C5 H5 119.2 . .
C5 C6 C7 117.22(18) . .
C5 C6 C9' 122.7(4) . .
C7 C6 C9' 120.0(4) . .
C5 C6 C9 120.7(3) . .
C7 C6 C9 122.0(3) . .
C9' C6 C9 2.0(6) . .
C2 C7 C6 121.60(18) . .
C2 C7 H7 119.2 . .
C6 C7 H7 119.2 . .
O3 C8 O4 122.97(17) . .
O3 C8 C4 120.08(17) . .
O4 C8 C4 116.95(16) . .
N1 C16 C17 123.6(2) . .
N1 C16 H16 118.2 . .
C17 C16 H16 118.2 . .
C16 C17 C18 119.7(2) . .
C16 C17 H17 120.2 . .
C18 C17 H17 120.2 . .
C17 C18 C19 116.50(19) . .
C17 C18 C21 123.4(2) . .
C19 C18 C21 120.1(2) . .
C20 C19 C18 120.3(2) . .
C20 C19 H19 119.9 . .
C18 C19 H19 119.9 . .
N1 C20 C19 122.7(2) . .
N1 C20 H20 118.7 . .
C19 C20 H20 118.7 . .
C21 C21 C18 126.4(3) 2_664 .
C21 C21 H21 116.8 2_664 .
C18 C21 H21 116.8 . .

loop_
_geom_bond_atom_site_label_1
_geom_bond_atom_site_label_2
_geom_bond_distance
_geom_bond_site_symmetry_2
C9 C10 1.3900 .
C9 C14 1.3900 .
C9 C6 1.530(4) .
C10 C11 1.3900 .
C10 H10 0.9300 .
C11 C12 1.3900 .
C11 H11 0.9300 .
C12 C13 1.3900 .
C12 C15 1.540(5) .
C13 C14 1.3900 .
C13 H13 0.9300 .
C14 H14 0.9300 .
C15 H15A 0.9600 .
C15 H15B 0.9600 .
C15 H15C 0.9600 .
C9' C10' 1.3900 .
C9' C14' 1.3900 .
C9' C6 1.515(5) .
C10' C11' 1.3900 .
C10' H10' 0.9300 .
C11' C12' 1.3900 .
C11' H11' 0.9300 .
C12' C13' 1.3900 .
C12' C15' 1.545(5) .
C13' C14' 1.3900 .
C13' H13' 0.9300 .
C14' H14' 0.9300 .
C15' H15D 0.9600 .
C15' H15E 0.9600 .
C15' H15F 0.9600 .
Co1 O4 2.0503(13) 1_565
Co1 O6 2.0585(15) .
Co1 O1 2.0909(14) .
Co1 N1 2.0953(16) .
Co1 O4 2.2716(14) 2
Co1 O2 2.3365(15) .
O1 C1 1.263(2) .
O2 C1 1.254(2) .
O3 C8 1.229(2) .
O4 C8 1.297(2) .
O4 Co1 2.0503(13) 1_545
O4 Co1 2.2716(14) 2
O5 H1W 0.8303 .
O5 H2W 0.9767 .
O6 H3W 0.8306 .
O6 H4W 0.8257 .
N1 C20 1.338(3) .
N1 C16 1.340(3) .
C1 C2 1.508(3) .
C2 C3 1.385(3) .
C2 C7 1.386(3) .
C3 C4 1.394(3) .
C3 H3 0.9300 .
C4 C5 1.388(3) .
C4 C8 1.507(3) .
C5 C6 1.400(3) .
C5 H5 0.9300 .
C6 C7 1.402(3) .
C7 H7 0.9300 .
C16 C17 1.376(3) .
C16 H16 0.9300 .
C17 C18 1.395(3) .
C17 H17 0.9300 .
C18 C19 1.396(3) .
C18 C21 1.474(3) .
C19 C20 1.382(3) .
C19 H19 0.9300 .
C20 H20 0.9300 .
C21 C21 1.316(5) 2_664
C21 H21 0.9300 .

loop_
_geom_hbond_atom_site_label_D
_geom_hbond_atom_site_label_H
_geom_hbond_atom_site_label_A
_geom_hbond_distance_DH
_geom_hbond_distance_HA
_geom_hbond_distance_DA
_geom_hbond_angle_DHA
_geom_hbond_site_symmetry_A
O5 H1W O2 0.83 1.93 2.758(2) 173.2 1_556
O6 H3W O5 0.83 1.90 2.730(2) 177.4 2_656
O6 H4W O3 0.83 1.93 2.739(2) 166.5 2_655

loop_
_geom_torsion_atom_site_label_1
_geom_torsion_atom_site_label_2
_geom_torsion_atom_site_label_3
_geom_torsion_atom_site_label_4
_geom_torsion
_geom_torsion_site_symmetry_1
_geom_torsion_site_symmetry_4
C14 C9 C10 C11 0.0 . .
C6 C9 C10 C11 -177.7(4) . .
C9 C10 C11 C12 0.0 . .
C10 C11 C12 C13 0.0 . .
C10 C11 C12 C15 -177.2(5) . .
C11 C12 C13 C14 0.0 . .
C15 C12 C13 C14 177.0(5) . .
C12 C13 C14 C9 0.0 . .
C10 C9 C14 C13 0.0 . .
C6 C9 C14 C13 177.7(4) . .
C14' C9' C10' C11' 0.0 . .
C6 C9' C10' C11' -177.1(6) . .
C9' C10' C11' C12' 0.0 . .
C10' C11' C12' C13' 0.0 . .
C10' C11' C12' C15' 171.7(7) . .
C11' C12' C13' C14' 0.0 . .
C15' C12' C13' C14' -171.8(7) . .
C12' C13' C14' C9' 0.0 . .
C10' C9' C14' C13' 0.0 . .
C6 C9' C14' C13' 177.1(6) . .
O4 Co1 O1 C1 179.18(12) 1_565 .
O6 Co1 O1 C1 -85.07(12) . .
N1 Co1 O1 C1 20.98(18) . .
O4 Co1 O1 C1 102.20(12) 2 .
O2 Co1 O1 C1 -1.12(11) . .
O4 Co1 O2 C1 1.9(2) 1_565 .
O6 Co1 O2 C1 95.73(12) . .
O1 Co1 O2 C1 1.13(11) . .
N1 Co1 O2 C1 -167.04(12) . .
O4 Co1 O2 C1 -77.03(12) 2 .
O4 Co1 N1 C20 -31.79(19) 1_565 .
O6 Co1 N1 C20 -130.45(18) . .
O1 Co1 N1 C20 125.08(18) . .
O4 Co1 N1 C20 45.51(18) 2 .
O2 Co1 N1 C20 143.85(18) . .
O4 Co1 N1 C16 142.62(15) 1_565 .
O6 Co1 N1 C16 43.97(16) . .
O1 Co1 N1 C16 -60.5(2) . .
O4 Co1 N1 C16 -140.07(16) 2 .
O2 Co1 N1 C16 -41.73(16) . .
Co1 O2 C1 O1 -1.85(19) . .
Co1 O2 C1 C2 175.14(17) . .
Co1 O1 C1 O2 2.1(2) . .
Co1 O1 C1 C2 -174.99(15) . .
O2 C1 C2 C3 -6.4(3) . .
O1 C1 C2 C3 170.60(18) . .
O2 C1 C2 C7 177.87(19) . .
O1 C1 C2 C7 -5.1(3) . .
C7 C2 C3 C4 1.7(3) . .
C1 C2 C3 C4 -173.95(17) . .
C2 C3 C4 C5 -0.9(3) . .
C2 C3 C4 C8 177.73(17) . .
C3 C4 C5 C6 -0.8(3) . .
C8 C4 C5 C6 -179.36(18) . .
C4 C5 C6 C7 1.5(3) . .
C4 C5 C6 C9' 178.5(3) . .
C4 C5 C6 C9 178.1(3) . .
C10' C9' C6 C5 -8.8(6) . .
C14' C9' C6 C5 174.1(4) . .
C10' C9' C6 C7 168.1(4) . .
C14' C9' C6 C7 -9.0(5) . .
C10' C9' C6 C9 2(13) . .
C14' C9' C6 C9 -175(13) . .
C10 C9 C6 C5 20.0(4) . .
C14 C9 C6 C5 -157.7(3) . .
C10 C9 C6 C7 -163.6(3) . .
C14 C9 C6 C7 18.7(5) . .
C10 C9 C6 C9' -150(13) . .
C14 C9 C6 C9' 33(13) . .
C3 C2 C7 C6 -0.9(3) . .
C1 C2 C7 C6 174.82(19) . .
C5 C6 C7 C2 -0.7(3) . .
C9' C6 C7 C2 -177.7(3) . .
C9 C6 C7 C2 -177.2(3) . .
Co1 O4 C8 O3 11.1(2) 1_545 .
Co1 O4 C8 O3 -111.45(19) 2 .
Co1 O4 C8 C4 -168.38(13) 1_545 .
Co1 O4 C8 C4 69.0(2) 2 .
C5 C4 C8 O3 -155.0(2) . .
C3 C4 C8 O3 26.4(3) . .
C5 C4 C8 O4 24.5(3) . .
C3 C4 C8 O4 -154.04(18) . .
C20 N1 C16 C17 -0.7(3) . .
Co1 N1 C16 C17 -175.55(18) . .
N1 C16 C17 C18 0.2(4) . .
C16 C17 C18 C19 0.4(4) . .
C16 C17 C18 C21 -178.3(2) . .
C17 C18 C19 C20 -0.4(4) . .
C21 C18 C19 C20 178.3(2) . .
C16 N1 C20 C19 0.7(3) . .
Co1 N1 C20 C19 175.11(18) . .
C18 C19 C20 N1 -0.1(4) . .
C17 C18 C21 C21 2.5(5) . 2_664
C19 C18 C21 C21 -176.1(4) . 2_664
